data_2208936
loop_
_publ_author_name
'Niu, Yun-Yin'
'Shui, You-Qin'
'Yang, Rui'
'Ng, Seik Weng'

_publ_section_title
;Tetrakis(benzyldiphenylphosphine-\k<i>P</i>)tetra-\m~2~-sulfido-dicopper(I)molybdenum(VI)
 tetrahydrate
;
_journal_coeditor_code LH2030
_journal_issue 5
_journal_name_full 'Acta Crystallographica Section E'
_journal_page_first m939
_journal_page_last m941
_journal_paper_doi 10.1107/S1600536806011111
_journal_volume 62
_journal_year 2006
_chemical_formula_iupac '[Mo Cu2 S4 (C19 H17 P)4], 4H2 O'
_chemical_formula_moiety 'C76 H68 Cu2 Mo P4 S4, 4H2 O'
_chemical_formula_sum 'C76 H76 Cu2 Mo O4 P4 S4'
_chemical_formula_weight 1528.51
_chemical_name_systematic
;
Tetrakis(benzyldiphenylphosphine-\kP)tetra-\m~2~-sulfido-
dicopper(I)molybdenum(VI) tetrahydrate
;
_space_group_IT_number 82
_symmetry_cell_setting tetragonal
_symmetry_space_group_name_Hall 'I -4'
_symmetry_space_group_name_H-M 'I -4'
_atom_sites_solution_hydrogens geom
_atom_sites_solution_primary direct
_atom_sites_solution_secondary difmap
_audit_creation_method SHELXL-97
_cell_angle_alpha 90.00
_cell_angle_beta 90.00
_cell_angle_gamma 90.00
_cell_formula_units_Z 2
_cell_length_a 13.7770(10)
_cell_length_b 13.777
_cell_length_c 22.995(2)
_cell_measurement_reflns_used 3407
_cell_measurement_temperature 291(2)
_cell_measurement_theta_max 25.7
_cell_measurement_theta_min 2.7
_cell_volume 4364.6(5)
_computing_cell_refinement 'SAINT (Bruker, 2004)'
_computing_data_collection 'SMART (Bruker, 2004)'
_computing_data_reduction SAINT
_computing_molecular_graphics 'ORTEPII (Johnson, 1976)'
_computing_publication_material SHELXL97
_computing_structure_refinement 'SHELXL97 (Sheldrick, 1997)'
_computing_structure_solution 'SHELXS97 (Sheldrick, 1997)'
_diffrn_ambient_temperature 291(2)
_diffrn_measured_fraction_theta_full 0.99
_diffrn_measured_fraction_theta_max 0.99
_diffrn_measurement_device_type 'Bruker APEX-II area-detector'
_diffrn_measurement_method '\f and \w'
_diffrn_radiation_monochromator graphite
_diffrn_radiation_source 'fine-focus sealed tube'
_diffrn_radiation_type MoK\a
_diffrn_radiation_wavelength 0.71073
_diffrn_reflns_av_R_equivalents 0.017
_diffrn_reflns_av_sigmaI/netI 0.030
_diffrn_reflns_limit_h_max 15
_diffrn_reflns_limit_h_min -17
_diffrn_reflns_limit_k_max 7
_diffrn_reflns_limit_k_min -17
_diffrn_reflns_limit_l_max 29
_diffrn_reflns_limit_l_min -25
_diffrn_reflns_number 9215
_diffrn_reflns_theta_full 27.5
_diffrn_reflns_theta_max 27.5
_diffrn_reflns_theta_min 2.7
_diffrn_standards_decay_% 0
_diffrn_standards_interval_count 0
_diffrn_standards_interval_time 0
_diffrn_standards_number 0
_exptl_absorpt_coefficient_mu 0.833
_exptl_absorpt_correction_T_max 0.952
_exptl_absorpt_correction_T_min 0.831
_exptl_absorpt_correction_type multi-scan
_exptl_absorpt_process_details '(SADABS; Sheldrick, 1996)'
_exptl_crystal_colour Red
_exptl_crystal_density_diffrn 1.163
_exptl_crystal_density_method 'not measured'
_exptl_crystal_description Plate
_exptl_crystal_F_000 1576
_exptl_crystal_size_max 0.39
_exptl_crystal_size_mid 0.28
_exptl_crystal_size_min 0.06
_refine_diff_density_max 0.79
_refine_diff_density_min -0.25
_refine_ls_abs_structure_details 'Flack (1983), 2328 Friedel pairs'
_refine_ls_abs_structure_Flack 0.00(2)
_refine_ls_extinction_method none
_refine_ls_goodness_of_fit_ref 1.108
_refine_ls_hydrogen_treatment constr
_refine_ls_matrix_type full
_refine_ls_number_parameters 180
_refine_ls_number_reflns 4886
_refine_ls_number_restraints 49
_refine_ls_restrained_S_all 1.135
_refine_ls_R_factor_all 0.0614
_refine_ls_R_factor_gt 0.0463
_refine_ls_shift/su_max 0.001
_refine_ls_shift/su_mean 0.000
_refine_ls_structure_factor_coef Fsqd
_refine_ls_weighting_details 'calc w=1/[\s^2^(Fo^2^)+(0.0923P)^2^] where P=(Fo^2^+2Fc^2^)/3'
_refine_ls_weighting_scheme calc
_refine_ls_wR_factor_gt 0.1355
_refine_ls_wR_factor_ref 0.1480
_reflns_number_gt 3959
_reflns_number_total 4886
_reflns_threshold_expression I>2\s(I)
_cod_data_source_file lh2030.cif
_cod_data_source_block I
_cod_depositor_comments
;
 Marking attached hydrogen atoms.

 Antanas Vaitkus,
 2017-03-21

The following automatic conversions were performed:
'_symmetry_cell_setting' value 'Tetragonal' changed to 'tetragonal'
according to '/home/saulius/struct/CIF-dictionaries/cif_core.dic'
dictionary named 'cif_core.dic' version 2.4.1 from 2010-06-29.

Automatic conversion script
Id: cif_fix_enum 1527 2010-12-29 10:47:43Z saulius 

The following automatic conversions were performed:

'_symmetry_cell_setting' value 'Tetragonal' changed to 'tetragonal'
according to /home/saulius/struct/CIF-dictionaries/cif_core.dic
dictionary named 'cif_core.dic' version 2.4.1 from 2010-06-29.

Automatic conversion script
Id: cif_fix_values 1715 2011-07-08 13:25:40Z adriana 
;
_cod_original_cell_volume 4364.3(4)
_cod_database_code 2208936
_cod_database_fobs_code 2208936

loop_
_symmetry_equiv_pos_as_xyz
'x, y, z'
'-x, -y, z'
'y, -x, -z'
'-y, x, -z'
'x+1/2, y+1/2, z+1/2'
'-x+1/2, -y+1/2, z+1/2'
'y+1/2, -x+1/2, -z+1/2'
'-y+1/2, x+1/2, -z+1/2'

loop_
_atom_site_type_symbol
_atom_site_label
_atom_site_fract_x
_atom_site_fract_y
_atom_site_fract_z
_atom_site_U_iso_or_equiv
_atom_site_adp_type
_atom_site_calc_flag
_atom_site_refinement_flags
_atom_site_occupancy
_atom_site_disorder_assembly
_atom_site_disorder_group
_atom_site_attached_hydrogens
Mo Mo1 1.0000 0.5000 0.2500 0.0440(2) Uani d S 1 . . 0
Cu Cu1 1.0000 0.5000 0.12961(2) 0.0482(2) Uani d S 1 . . 0
S S1 1.05290(10) 0.38220(10) 0.19337(5) 0.0592(3) Uani d . 1 . . 0
P P1 0.88030(10) 0.43230(10) 0.07304(5) 0.0556(3) Uani d D 1 . . 0
O O1w 1.1610(10) 0.1110(10) -0.2339(6) 0.177(4) Uani d PU 0.50 . . 2
O O1w' 1.0680(10) 0.2150(10) -0.2229(6) 0.177(4) Uani d P 0.50 . . 2
C C1 0.9380(10) 0.3502(7) 0.0211(3) 0.063(2) Uani d PGDU 0.50 A 1 0
C C2 0.9470(10) 0.3740(6) -0.0374(3) 0.085(3) Uani d PGDU 0.50 A 1 0
C C3 0.9930(10) 0.3103(7) -0.0754(3) 0.092(3) Uani d PGU 0.50 A 1 0
C C4 1.0290(10) 0.2228(7) -0.0550(4) 0.100(4) Uani d PGU 0.50 A 1 0
C C5 1.0210(10) 0.1990(6) 0.0035(4) 0.096(3) Uani d PGU 0.50 A 1 0
C C6 0.9750(10) 0.2627(7) 0.0416(3) 0.089(3) Uani d PGDU 0.50 A 1 0
C C1' 0.9280(10) 0.3281(7) 0.0300(3) 0.063(2) Uani d PGD 0.50 A 2 0
C C2' 0.9420(10) 0.3371(6) -0.0296(3) 0.085(3) Uani d PGD 0.50 A 2 0
C C3' 0.9940(10) 0.2666(7) -0.0596(3) 0.092(3) Uani d PG 0.50 A 2 0
C C4' 1.0310(10) 0.1871(7) -0.0300(4) 0.100(4) Uani d PG 0.50 A 2 0
C C5' 1.0170(10) 0.1781(7) 0.0296(4) 0.096(3) Uani d PG 0.50 A 2 0
C C6' 0.9650(10) 0.2486(7) 0.0596(3) 0.089(3) Uani d PGD 0.50 A 2 0
C C7 0.7842(2) 0.3672(2) 0.11048(13) 0.0570(10) Uani d G 1 A . 0
C C8 0.7335(3) 0.2914(3) 0.08459(14) 0.076(2) Uani d G 1 . . 0
C C9 0.6601(3) 0.2444(2) 0.11500(19) 0.090(2) Uani d G 1 A . 0
C C10 0.6373(3) 0.2732(3) 0.17131(18) 0.094(2) Uani d G 1 . . 0
C C11 0.6880(3) 0.3489(3) 0.19720(13) 0.089(2) Uani d G 1 A . 0
C C12 0.7614(2) 0.3960(2) 0.16679(13) 0.0690(10) Uani d G 1 . . 0
C C13 0.8094(4) 0.5088(5) 0.0231(2) 0.080(2) Uani d . 1 A . 0
C C14 0.7433(2) 0.5778(3) 0.0544(2) 0.0700(10) Uani d G 1 . . 0
C C15 0.6457(2) 0.5549(3) 0.0615(2) 0.084(2) Uani d G 1 A . 0
C C16 0.5850(2) 0.6177(3) 0.0918(2) 0.093(2) Uani d G 1 A . 0
C C17 0.6219(3) 0.7032(3) 0.1151(2) 0.104(2) Uani d G 1 A . 0
C C18 0.7195(4) 0.7260(3) 0.1080(2) 0.118(3) Uani d G 1 A . 0
C C19 0.7802(2) 0.6633(3) 0.0777(2) 0.099(2) Uani d G 1 A . 0
H H2 0.9221 0.4325 -0.0511 0.102 Uiso calc PR 0.50 A 1 0
H H3 0.9984 0.3262 -0.1146 0.111 Uiso calc PR 0.50 A 1 0
H H4 1.0600 0.1802 -0.0804 0.120 Uiso calc PR 0.50 A 1 0
H H5 1.0453 0.1405 0.0172 0.115 Uiso calc PR 0.50 A 1 0
H H6 0.9690 0.2468 0.0807 0.106 Uiso calc PR 0.50 A 1 0
H H2' 0.9165 0.3903 -0.0494 0.102 Uiso calc PR 0.50 A 2 0
H H3' 1.0032 0.2726 -0.0995 0.111 Uiso calc PR 0.50 A 2 0
H H4' 1.0662 0.1399 -0.0501 0.120 Uiso calc PR 0.50 A 2 0
H H5' 1.0425 0.1249 0.0493 0.115 Uiso calc PR 0.50 A 2 0
H H6' 0.9557 0.2425 0.0995 0.106 Uiso calc PR 0.50 A 2 0
H H8 0.7488 0.2721 0.0469 0.091 Uiso calc R 1 A . 0
H H9 0.6262 0.1937 0.0977 0.107 Uiso calc R 1 . . 0
H H10 0.5882 0.2417 0.1917 0.112 Uiso calc R 1 A . 0
H H11 0.6728 0.3682 0.2349 0.107 Uiso calc R 1 . . 0
H H12 0.7953 0.4467 0.1841 0.082 Uiso calc R 1 A . 0
H H13a 0.8536 0.5456 -0.0012 0.096 Uiso calc R 1 . . 0
H H13b 0.7709 0.4675 -0.0021 0.096 Uiso calc R 1 . . 0
H H15 0.6211 0.4977 0.0460 0.100 Uiso calc R 1 . . 0
H H16 0.5198 0.6024 0.0966 0.112 Uiso calc R 1 . . 0
H H17 0.5813 0.7452 0.1353 0.124 Uiso calc R 1 . . 0
H H18 0.7442 0.7833 0.1235 0.141 Uiso calc R 1 . . 0
H H19 0.8455 0.6786 0.0729 0.118 Uiso calc R 1 . . 0

loop_
_atom_site_aniso_label
_atom_site_aniso_U_11
_atom_site_aniso_U_22
_atom_site_aniso_U_33
_atom_site_aniso_U_12
_atom_site_aniso_U_13
_atom_site_aniso_U_23
Mo1 0.0484(2) 0.0484(2) 0.0353(3) 0.000 0.000 0.000
Cu1 0.0513(5) 0.0535(5) 0.0400(4) -0.0006(4) 0.000 0.000
S1 0.0778(7) 0.0526(5) 0.0472(5) 0.0123(5) -0.0001(6) 0.0008(5)
P1 0.0490(6) 0.0742(8) 0.0436(6) 0.0004(6) -0.0038(5) -0.0082(5)
O1w 0.211(8) 0.204(8) 0.117(6) -0.042(6) -0.041(6) -0.007(6)
O1w' 0.211(8) 0.204(8) 0.117(6) -0.042(6) -0.041(6) -0.007(6)
C1 0.042(4) 0.087(5) 0.060(3) -0.017(4) 0.008(3) -0.024(3)
C2 0.081(4) 0.105(8) 0.069(4) -0.021(6) 0.016(3) -0.021(5)
C3 0.096(5) 0.112(8) 0.067(5) -0.001(6) 0.023(5) -0.012(5)
C4 0.099(5) 0.118(8) 0.083(7) -0.002(5) 0.017(6) -0.040(6)
C5 0.084(4) 0.097(5) 0.105(8) 0.003(4) 0.015(6) -0.039(6)
C6 0.076(5) 0.108(5) 0.082(6) 0.013(4) 0.008(5) -0.037(5)
C1' 0.042(4) 0.087(5) 0.060(3) -0.017(4) 0.008(3) -0.024(3)
C2' 0.081(4) 0.105(8) 0.069(4) -0.021(6) 0.016(3) -0.021(5)
C3' 0.096(5) 0.112(8) 0.067(5) -0.001(6) 0.023(5) -0.012(5)
C4' 0.099(5) 0.118(8) 0.083(7) -0.002(5) 0.017(6) -0.040(6)
C5' 0.084(4) 0.097(5) 0.105(8) 0.003(4) 0.015(6) -0.039(6)
C6' 0.076(5) 0.108(5) 0.082(6) 0.013(4) 0.008(5) -0.037(5)
C7 0.049(2) 0.063(3) 0.060(3) 0.001(2) -0.012(2) -0.002(2)
C8 0.066(3) 0.077(3) 0.085(4) -0.008(2) -0.009(3) -0.021(3)
C9 0.076(4) 0.090(4) 0.102(5) -0.027(3) -0.006(4) -0.015(4)
C10 0.061(3) 0.100(4) 0.120(6) -0.022(3) -0.002(3) 0.027(4)
C11 0.080(3) 0.127(5) 0.060(3) -0.023(3) 0.009(3) -0.004(3)
C12 0.061(3) 0.082(3) 0.063(3) -0.012(2) 0.001(2) -0.009(2)
C13 0.075(3) 0.116(4) 0.048(3) -0.001(3) -0.009(2) 0.018(3)
C14 0.056(3) 0.089(4) 0.066(3) -0.003(3) -0.012(2) 0.031(3)
C15 0.060(3) 0.093(4) 0.098(4) -0.003(3) -0.015(3) 0.019(3)
C16 0.063(3) 0.096(5) 0.121(5) 0.006(3) -0.006(3) 0.022(4)
C17 0.090(5) 0.096(5) 0.125(6) 0.036(4) -0.020(4) 0.009(4)
C18 0.121(6) 0.080(4) 0.152(8) 0.004(4) -0.050(6) 0.016(5)
C19 0.073(4) 0.087(4) 0.136(6) 0.000(3) -0.034(4) 0.037(4)

loop_
_atom_type_symbol
_atom_type_description
_atom_type_scat_dispersion_real
_atom_type_scat_dispersion_imag
_atom_type_scat_source
C C 0.0033 0.0016 'International Tables Vol C Tables 4.2.6.8 and 6.1.1.4'
H H 0.0000 0.0000 'International Tables Vol C Tables 4.2.6.8 and 6.1.1.4'
O O 0.0106 0.0060 'International Tables Vol C Tables 4.2.6.8 and 6.1.1.4'
P P 0.1023 0.0942 'International Tables Vol C Tables 4.2.6.8 and 6.1.1.4'
S S 0.1246 0.1234 'International Tables Vol C Tables 4.2.6.8 and 6.1.1.4'
Cu Cu 0.3201 1.2651 'International Tables Vol C Tables 4.2.6.8 and 6.1.1.4'
Mo Mo -1.6832 0.6857 'International Tables Vol C Tables 4.2.6.8 and 6.1.1.4'

loop_
_geom_angle_atom_site_label_1
_geom_angle_atom_site_label_2
_geom_angle_atom_site_label_3
_geom_angle_site_symmetry_3
_geom_angle
_geom_angle_publ_flag
S1 Mo1 S1 2_765 107.62(6) yes
S1 Mo1 S1 7_565 110.40(3) yes
S1 Mo1 S1 8_645 110.40(3) no
P1 Cu1 P1 2_765 111.05(6) yes
P1 Cu1 S1 . 107.51(5) yes
P1 Cu1 S1 2_765 114.77(4) yes
S1 Cu1 S1 2_765 101.04(6) yes
Mo1 S1 Cu1 . 75.67(3) yes
C7 P1 C1 . 108.7(5) no
C7 P1 C13 . 101.0(2) no
C1 P1 C13 . 100.2(3) no
C7 P1 C1' . 97.2(5) no
C13 P1 C1' . 107.2(4) no
C7 P1 Cu1 . 117.10(10) no
C1 P1 Cu1 . 108.0(6) no
C13 P1 Cu1 . 120.1(2) no
C1' P1 Cu1 . 111.3(5) no
C2 C1 C6 . 120.0 no
C2 C1 P1 . 121.6(3) no
C6 C1 P1 . 118.3(3) no
C1 C2 C3 . 120.0 no
C4 C3 C2 . 120.0 no
C3 C4 C5 . 120.0 no
C4 C5 C6 . 120.0 no
C5 C6 C1 . 120.0 no
C2' C1' C6' . 120.0 no
C2' C1' P1 . 120.3(3) no
C6' C1' P1 . 118.6(3) no
C1' C2' C3' . 120.0 no
C4' C3' C2' . 120.0 no
C3' C4' C5' . 120.0 no
C4' C5' C6' . 120.0 no
C5' C6' C1' . 120.0 no
C8 C7 C12 . 120.0 no
C8 C7 P1 . 122.3(2) no
C12 C7 P1 . 117.7(2) no
C7 C8 C9 . 120.0 no
C8 C9 C10 . 120.0 no
C11 C10 C9 . 120.0 no
C12 C11 C10 . 120.0 no
C11 C12 C7 . 120.0 no
C14 C13 P1 . 112.6(3) no
C15 C14 C19 . 120.0 no
C15 C14 C13 . 120.0(4) no
C19 C14 C13 . 120.0(4) no
C16 C15 C14 . 120.0 no
C15 C16 C17 . 120.0 no
C18 C17 C16 . 120.0 no
C19 C18 C17 . 120.0 no
C18 C19 C14 . 120.0 no
C1 C2 H2 . 120.0 no
C3 C2 H2 . 120.0 no
C4 C3 H3 . 120.0 no
C2 C3 H3 . 120.0 no
C3 C4 H4 . 120.0 no
C5 C4 H4 . 120.0 no
C4 C5 H5 . 120.0 no
C6 C5 H5 . 120.0 no
C5 C6 H6 . 120.0 no
C1 C6 H6 . 120.0 no
C1' C2' H2' . 120.0 no
C3' C2' H2' . 120.0 no
C4' C3' H3' . 120.0 no
C2' C3' H3' . 120.0 no
C3' C4' H4' . 120.0 no
C5' C4' H4' . 120.0 no
C4' C5' H5' . 120.0 no
C6' C5' H5' . 120.0 no
C5' C6' H6' . 120.0 no
C1' C6' H6' . 120.0 no
C7 C8 H8 . 120.0 no
C9 C8 H8 . 120.0 no
C8 C9 H9 . 120.0 no
C10 C9 H9 . 120.0 no
C11 C10 H10 . 120.0 no
C9 C10 H10 . 120.0 no
C12 C11 H11 . 120.0 no
C10 C11 H11 . 120.0 no
C11 C12 H12 . 120.0 no
C7 C12 H12 . 120.0 no
C14 C13 H13a . 109.1 no
P1 C13 H13a . 109.1 no
C14 C13 H13b . 109.1 no
P1 C13 H13b . 109.1 no
H13a C13 H13b . 107.8 no
C16 C15 H15 . 120.0 no
C14 C15 H15 . 120.0 no
C15 C16 H16 . 120.0 no
C17 C16 H16 . 120.0 no
C18 C17 H17 . 120.0 no
C16 C17 H17 . 120.0 no
C19 C18 H18 . 120.0 no
C17 C18 H18 . 120.0 no
C18 C19 H19 . 120.0 no
C14 C19 H19 . 120.0 no

loop_
_geom_bond_atom_site_label_1
_geom_bond_atom_site_label_2
_geom_bond_site_symmetry_2
_geom_bond_distance
_geom_bond_publ_flag
Mo1 S1 . 2.2050(10) yes
Mo1 S1 2_765 2.2050(10) no
Mo1 S1 7_565 2.2050(10) no
Mo1 S1 8_645 2.2050(10) no
Cu1 P1 . 2.2980(10) yes
Cu1 P1 2_765 2.2980(10) no
Cu1 S1 . 2.3060(10) yes
Cu1 S1 2_765 2.3060(10) no
P1 C7 . 1.817(3) no
P1 C1 . 1.826(5) no
P1 C13 . 1.840(5) no
P1 C1' . 1.861(5) no
C1 C2 . 1.39 no
C1 C6 . 1.39 no
C2 C3 . 1.39 no
C3 C4 . 1.39 no
C4 C5 . 1.39 no
C5 C6 . 1.39 no
C1' C2' . 1.39 no
C1' C6' . 1.39 no
C2' C3' . 1.39 no
C3' C4' . 1.39 no
C4' C5' . 1.39 no
C5' C6' . 1.39 no
C7 C8 . 1.39 no
C7 C12 . 1.39 no
C8 C9 . 1.39 no
C9 C10 . 1.39 no
C10 C11 . 1.39 no
C11 C12 . 1.39 no
C13 C14 . 1.501(7) no
C14 C15 . 1.39 no
C14 C19 . 1.39 no
C15 C16 . 1.39 no
C16 C17 . 1.39 no
C17 C18 . 1.39 no
C18 C19 . 1.39 no
C2 H2 . 0.93 no
C3 H3 . 0.93 no
C4 H4 . 0.93 no
C5 H5 . 0.93 no
C6 H6 . 0.93 no
C2' H2' . 0.93 no
C3' H3' . 0.93 no
C4' H4' . 0.93 no
C5' H5' . 0.93 no
C6' H6' . 0.93 no
C8 H8 . 0.93 no
C9 H9 . 0.93 no
C10 H10 . 0.93 no
C11 H11 . 0.93 no
C12 H12 . 0.93 no
C13 H13a . 0.97 no
C13 H13b . 0.97 no
C15 H15 . 0.93 no
C16 H16 . 0.93 no
C17 H17 . 0.93 no
C18 H18 . 0.93 no
C19 H19 . 0.93 no

loop_
_geom_torsion_atom_site_label_1
_geom_torsion_atom_site_label_2
_geom_torsion_atom_site_label_3
_geom_torsion_atom_site_label_4
_geom_torsion_site_symmetry_1
_geom_torsion
_geom_torsion_publ_flag
S1 Mo1 S1 Cu1 8_645 -120.56(2) no
S1 Mo1 S1 Cu1 7_565 120.56(2) no
Cu1 Mo1 S1 Cu1 7_565 180 no
P1 Cu1 S1 Mo1 . -120.61(4) no
P1 Cu1 S1 Mo1 2_765 115.32(5) no
P1 Cu1 P1 C7 2_765 175.5(2) no
S1 Cu1 P1 C7 2_765 -62.4(2) no
S1 Cu1 P1 C7 . 49.2(2) no
P1 Cu1 P1 C1 2_765 52.4(3) no
S1 Cu1 P1 C1 2_765 174.6(3) no
S1 Cu1 P1 C1 . -73.9(3) no
P1 Cu1 P1 C13 2_765 -61.5(2) no
S1 Cu1 P1 C13 2_765 60.7(2) no
S1 Cu1 P1 C13 . 172.2(2) no
P1 Cu1 P1 C1' 2_765 64.9(3) no
S1 Cu1 P1 C1' 2_765 -172.9(3) no
S1 Cu1 P1 C1' . -61.4(3) no
C7 P1 C1 C2 . 125.7(8) no
C13 P1 C1 C2 . 20.0(10) no
C1' P1 C1 C2 . 146(5) no
Cu1 P1 C1 C2 . -106.3(9) no
C7 P1 C1 C6 . -55.3(8) no
C13 P1 C1 C6 . -160.8(7) no
C1' P1 C1 C6 . -35(4) no
Cu1 P1 C1 C6 . 72.7(8) no
P1 C1 C2 C3 . 179.0(10) no
P1 C1 C6 C5 . -179.0(10) no
C7 P1 C1' C2' . 130.0(9) no
C1 P1 C1' C2' . -31(4) no
C13 P1 C1' C2' . 26.0(10) no
Cu1 P1 C1' C2' . -107.2(8) no
C7 P1 C1' C6' . -62.0(8) no
C1 P1 C1' C6' . 137(5) no
C13 P1 C1' C6' . -166.0(7) no
Cu1 P1 C1' C6' . 60.8(8) no
P1 C1' C2' C3' . 168.0(10) no
P1 C1' C6' C5' . -168.0(10) no
C1 P1 C7 C8 . -29.3(5) no
C13 P1 C7 C8 . 75.6(3) no
C1' P1 C7 C8 . -33.5(4) no
Cu1 P1 C7 C8 . -152.0(2) no
C1 P1 C7 C12 . 151.2(5) no
C13 P1 C7 C12 . -103.9(3) no
C1' P1 C7 C12 . 146.9(4) no
Cu1 P1 C7 C12 . 28.4(3) no
P1 C7 C8 C9 . -179.5(3) no
P1 C7 C12 C11 . 179.6(3) no
C7 P1 C13 C14 . 61.6(4) no
C1 P1 C13 C14 . 173.1(7) no
C1' P1 C13 C14 . 162.8(6) no
Cu1 P1 C13 C14 . -69.0(4) no
P1 C13 C14 C15 . -98.5(4) no
P1 C13 C14 C19 . 79.9(4) no
C13 C14 C15 C16 . 178.4(4) no
C13 C14 C19 C18 . -178.4(4) no
